data_4509199
loop_
_publ_author_name
'Tian, Yu-Peng'
'Li, Lin'
'Zhou, Yong-Hong'
'Wang, Peng'
'Zhou, Hong-Ping'
'Wu, Jie-Ying'
'Hu, Zhang-Jun'
'Yang, Jia-Xiang'
'Kong, Lin'
'Xu, Gui-Bao'
'Tao, Xu-Tang'
'Jiang, Min-Hua'

_publ_section_title
;
 Design and Synthesis of Two New Two-Photon Absorbing Pyridine Salts as
 Ligands and Their Rare Earth Complexes
;
_journal_issue 3
_journal_name_full 'Crystal Growth &amp; Design'
_journal_page_first 1499
_journal_paper_doi 10.1021/cg801022h
_journal_volume 9
_journal_year 2009
_chemical_formula_sum 'C106 H152 Er2 N14 O38'
_chemical_formula_weight 2564.94
_chemical_name_systematic
; 
 ? 
;
_space_group_IT_number 2
_symmetry_space_group_name_Hall '-P 1'
_symmetry_space_group_name_H-M 'P -1'
_atom_sites_solution_hydrogens geom
_atom_sites_solution_primary direct
_atom_sites_solution_secondary difmap
_audit_creation_method SHELXL-97
_cell_angle_alpha 74.450(6)
_cell_angle_beta 72.399(6)
_cell_angle_gamma 76.142(7)
_cell_formula_units_Z 1
_cell_length_a 13.330(6)
_cell_length_b 14.937(7)
_cell_length_c 17.937(8)
_cell_measurement_temperature 298(2)
_cell_volume 3230(3)
_computing_structure_refinement 'SHELXL-97 (Sheldrick, 1997)'
_computing_structure_solution 'SHELXS-97 (Sheldrick, 1990)'
_diffrn_ambient_temperature 298(2)
_diffrn_measured_fraction_theta_full 0.976
_diffrn_measured_fraction_theta_max 0.976
_diffrn_radiation_monochromator graphite
_diffrn_radiation_source 'fine-focus sealed tube'
_diffrn_radiation_type MoK\a
_diffrn_radiation_wavelength 0.71073
_diffrn_reflns_av_R_equivalents 0.0380
_diffrn_reflns_av_sigmaI/netI 0.1000
_diffrn_reflns_limit_h_max 12
_diffrn_reflns_limit_h_min -15
_diffrn_reflns_limit_k_max 17
_diffrn_reflns_limit_k_min -17
_diffrn_reflns_limit_l_max 21
_diffrn_reflns_limit_l_min -21
_diffrn_reflns_number 16891
_diffrn_reflns_theta_full 25.02
_diffrn_reflns_theta_max 25.02
_diffrn_reflns_theta_min 1.91
_exptl_absorpt_coefficient_mu 1.370
_exptl_absorpt_correction_T_max 0.8005
_exptl_absorpt_correction_T_min 0.5777
_exptl_crystal_density_diffrn 1.331
_exptl_crystal_density_method 'not measured'
_exptl_crystal_F_000 1338
_exptl_crystal_size_max 0.45
_exptl_crystal_size_mid 0.32
_exptl_crystal_size_min 0.17
_refine_diff_density_max 1.069
_refine_diff_density_min -0.401
_refine_diff_density_rms 0.097
_refine_ls_extinction_method none
_refine_ls_goodness_of_fit_ref 0.913
_refine_ls_hydrogen_treatment mixed
_refine_ls_matrix_type full
_refine_ls_number_parameters 759
_refine_ls_number_reflns 11146
_refine_ls_number_restraints 40
_refine_ls_restrained_S_all 0.929
_refine_ls_R_factor_all 0.1187
_refine_ls_R_factor_gt 0.0594
_refine_ls_shift/su_max 5.118
_refine_ls_shift/su_mean 0.083
_refine_ls_structure_factor_coef Fsqd
_refine_ls_weighting_details 'calc w=1/[\s^2^(Fo^2^)+(0.0821P)^2^+0.0000P] where P=(Fo^2^+2Fc^2^)/3'
_refine_ls_weighting_scheme calc
_refine_ls_wR_factor_gt 0.1332
_refine_ls_wR_factor_ref 0.1576
_reflns_number_gt 5954
_reflns_number_total 11146
_reflns_threshold_expression >2sigma(I)
_cod_data_source_file cg801022hsup1.cif
_cod_data_source_block 10
_cod_original_cell_volume 3231(2)
_cod_database_code 4509199

loop_
_symmetry_equiv_pos_as_xyz
'x, y, z'
'-x, -y, -z'

loop_
_atom_site_label
_atom_site_type_symbol
_atom_site_fract_x
_atom_site_fract_y
_atom_site_fract_z
_atom_site_U_iso_or_equiv
_atom_site_adp_type
_atom_site_occupancy
_atom_site_symmetry_multiplicity
_atom_site_calc_flag
_atom_site_refinement_flags
Er1 Er 0.16487(3) 0.91392(3) 0.02044(2) 0.07170(17) Uani 1 1 d D
N1 N 0.0051(6) 0.6773(5) 0.2772(4) 0.0800(19) Uani 1 1 d .
N2 N 0.2779(7) 0.3390(6) 0.8074(5) 0.105(3) Uani 1 1 d .
N3 N -0.0284(5) 1.0631(5) 0.2574(4) 0.0701(17) Uani 1 1 d .
N4 N 0.3318(6) 0.7410(6) 0.7475(4) 0.097(2) Uani 1 1 d .
N5 N 0.3014(5) 0.8614(5) 0.2717(4) 0.0733(18) Uani 1 1 d .
N6 N 0.6075(8) 0.4674(9) 0.7747(5) 0.136(3) Uani 1 1 d .
N7 N 0.7130(9) 0.9169(7) 0.2910(6) 0.111(3) Uani 1 1 d D
O1 O 0.0229(4) 0.8270(4) 0.0804(3) 0.0831(16) Uani 1 1 d .
O2 O 0.1322(4) 0.7895(4) 0.1586(3) 0.0830(15) Uani 1 1 d .
O3 O 0.0601(4) 0.9867(4) 0.1276(3) 0.0733(14) Uani 1 1 d .
O4 O -0.0738(4) 1.0537(4) 0.0727(3) 0.0806(15) Uani 1 1 d .
O5 O 0.3024(4) 0.9169(4) 0.0652(3) 0.0853(16) Uani 1 1 d .
O6 O 0.4283(6) 0.8510(7) 0.1257(4) 0.161(4) Uani 1 1 d .
O7 O 0.1588(4) 1.0792(4) -0.0277(3) 0.0904(16) Uani 1 1 d D
O8 O 0.3021(5) 0.9376(5) -0.1015(3) 0.1067(19) Uani 1 1 d D
O9 O 0.2428(6) 0.7646(5) -0.0073(5) 0.130(3) Uani 1 1 d D
O10 O 0.7837(7) 0.9244(7) 0.2295(5) 0.147(3) Uani 1 1 d D
O11 O 0.6186(7) 0.9495(7) 0.2910(7) 0.173(4) Uani 1 1 d D
O12 O 0.7380(8) 0.8779(6) 0.3529(5) 0.157(3) Uani 1 1 d D
O13 O 0.1072(18) 0.2900(18) 0.3877(15) 0.393(16) Uani 1 1 d D
H13 H 0.0498 0.3062 0.4182 0.589 Uiso 1 1 calc R
O14 O 0.474(2) 0.6932(18) 0.9526(15) 0.395(12) Uiso 1 1 d D
O15 O 0.8003(16) 0.8247(13) 0.9374(8) 0.291(9) Uani 1 1 d D
O16 O 0.975(3) 0.680(2) 0.899(2) 0.515(19) Uiso 1 1 d D
O17 O 0.859(3) 0.4110(13) 0.9417(13) 0.392(13) Uani 1 1 d D
O18 O 0.4149(19) 0.0953(14) 0.5106(14) 0.348(12) Uani 1 1 d D
O19 O 0.534(6) 0.945(3) 0.861(3) 1.48(13) Uani 1 1 d D
C1 C 0.0497(7) 0.7829(6) 0.1457(5) 0.074(2) Uani 1 1 d .
C2 C -0.0274(7) 0.7233(6) 0.2025(5) 0.086(3) Uani 1 1 d .
H2A H -0.0973 0.7622 0.2151 0.103 Uiso 1 1 calc R
H2B H -0.0329 0.6754 0.1774 0.103 Uiso 1 1 calc R
C3 C 0.0788(8) 0.6005(7) 0.2798(6) 0.102(3) Uani 1 1 d .
H3 H 0.1077 0.5746 0.2345 0.123 Uiso 1 1 calc R
C4 C 0.1137(8) 0.5581(8) 0.3469(7) 0.110(3) Uani 1 1 d .
H4 H 0.1632 0.5024 0.3476 0.132 Uiso 1 1 calc R
C5 C 0.0764(9) 0.5967(9) 0.4133(6) 0.101(3) Uani 1 1 d .
C6 C -0.0027(10) 0.6760(8) 0.4095(6) 0.104(3) Uani 1 1 d .
H6 H -0.0330 0.7033 0.4539 0.125 Uiso 1 1 calc R
C7 C -0.0363(8) 0.7142(6) 0.3419(6) 0.089(3) Uani 1 1 d .
H7 H -0.0894 0.7675 0.3407 0.107 Uiso 1 1 calc R
C8 C 0.1041(11) 0.5648(10) 0.4891(8) 0.153(6) Uani 1 1 d D
H8 H 0.0656 0.6019 0.5261 0.184 Uiso 1 1 calc R
C9 C 0.1641(11) 0.5028(11) 0.5130(9) 0.166(7) Uani 1 1 d D
H9 H 0.2061 0.4685 0.4747 0.199 Uiso 1 1 calc R
C10 C 0.1891(10) 0.4654(9) 0.5942(6) 0.106(4) Uani 1 1 d .
C11 C 0.2625(9) 0.3825(9) 0.5995(6) 0.112(3) Uani 1 1 d .
H11 H 0.2922 0.3542 0.5556 0.134 Uiso 1 1 calc R
C12 C 0.2908(8) 0.3430(8) 0.6690(6) 0.103(3) Uani 1 1 d .
H12 H 0.3401 0.2871 0.6716 0.123 Uiso 1 1 calc R
C13 C 0.2495(7) 0.3820(7) 0.7376(6) 0.087(3) Uani 1 1 d .
C14 C 0.1746(8) 0.4643(7) 0.7325(6) 0.098(3) Uani 1 1 d .
H14 H 0.1440 0.4916 0.7769 0.117 Uiso 1 1 calc R
C15 C 0.1450(10) 0.5060(7) 0.6616(8) 0.119(4) Uani 1 1 d .
H15 H 0.0953 0.5615 0.6587 0.143 Uiso 1 1 calc R
C16 C 0.2377(11) 0.3794(9) 0.8766(7) 0.152(5) Uani 1 1 d .
H16A H 0.2670 0.3390 0.9193 0.229 Uiso 1 1 calc R
H16B H 0.1613 0.3861 0.8928 0.229 Uiso 1 1 calc R
H16C H 0.2580 0.4402 0.8644 0.229 Uiso 1 1 calc R
C17 C 0.3455(10) 0.2491(9) 0.8153(7) 0.137(4) Uani 1 1 d .
H17A H 0.3571 0.2302 0.8680 0.206 Uiso 1 1 calc R
H17B H 0.4127 0.2530 0.7762 0.206 Uiso 1 1 calc R
H17C H 0.3121 0.2036 0.8070 0.206 Uiso 1 1 calc R
C18 C -0.0251(6) 1.0402(5) 0.1251(4) 0.0621(19) Uani 1 1 d .
C19 C -0.0788(6) 1.0941(6) 0.1906(5) 0.077(2) Uani 1 1 d .
H19A H -0.0769 1.1607 0.1686 0.093 Uiso 1 1 calc R
H19B H -0.1531 1.0864 0.2104 0.093 Uiso 1 1 calc R
C20 C -0.0507(7) 0.9862(6) 0.3135(5) 0.076(2) Uani 1 1 d .
H20 H -0.1025 0.9555 0.3116 0.092 Uiso 1 1 calc R
C21 C -0.0003(7) 0.9513(6) 0.3735(4) 0.076(2) Uani 1 1 d .
H21 H -0.0180 0.8977 0.4116 0.091 Uiso 1 1 calc R
C22 C 0.0788(6) 0.9963(6) 0.3780(4) 0.070(2) Uani 1 1 d .
C23 C 0.0971(7) 1.0761(7) 0.3205(5) 0.086(3) Uani 1 1 d .
H23 H 0.1461 1.1103 0.3218 0.103 Uiso 1 1 calc R
C24 C 0.0449(8) 1.1063(6) 0.2614(5) 0.086(2) Uani 1 1 d .
H24 H 0.0614 1.1595 0.2222 0.103 Uiso 1 1 calc R
C25 C 0.1383(7) 0.9640(6) 0.4384(5) 0.082(2) Uani 1 1 d D
H25 H 0.1869 1.0003 0.4369 0.098 Uiso 1 1 calc R
C26 C 0.1292(7) 0.8868(6) 0.4957(5) 0.083(2) Uani 1 1 d D
H26 H 0.0812 0.8509 0.4955 0.099 Uiso 1 1 calc R
C27 C 0.1846(7) 0.8513(6) 0.5588(5) 0.074(2) Uani 1 1 d .
C28 C 0.1609(7) 0.7703(6) 0.6145(5) 0.082(2) Uani 1 1 d .
H28 H 0.1107 0.7396 0.6099 0.099 Uiso 1 1 calc R
C29 C 0.2092(7) 0.7335(6) 0.6765(5) 0.081(2) Uani 1 1 d .
H29 H 0.1907 0.6790 0.7129 0.097 Uiso 1 1 calc R
C30 C 0.2853(7) 0.7767(6) 0.6857(5) 0.077(2) Uani 1 1 d .
C31 C 0.3113(8) 0.8576(7) 0.6291(6) 0.088(3) Uani 1 1 d .
H31 H 0.3620 0.8884 0.6328 0.106 Uiso 1 1 calc R
C32 C 0.2610(7) 0.8918(6) 0.5672(5) 0.082(2) Uani 1 1 d .
H32 H 0.2804 0.9451 0.5294 0.099 Uiso 1 1 calc R
C33 C 0.4108(10) 0.7873(8) 0.7581(6) 0.126(4) Uani 1 1 d .
H33A H 0.4346 0.7526 0.8048 0.189 Uiso 1 1 calc R
H33B H 0.3786 0.8505 0.7644 0.189 Uiso 1 1 calc R
H33C H 0.4706 0.7891 0.7119 0.189 Uiso 1 1 calc R
C34 C 0.3100(10) 0.6549(8) 0.8025(6) 0.125(4) Uani 1 1 d .
H34A H 0.3502 0.6409 0.8417 0.187 Uiso 1 1 calc R
H34B H 0.3301 0.6046 0.7740 0.187 Uiso 1 1 calc R
H34C H 0.2351 0.6612 0.8286 0.187 Uiso 1 1 calc R
C35 C 0.3387(6) 0.8914(6) 0.1257(5) 0.076(2) Uani 1 1 d .
C36 C 0.2671(7) 0.9183(7) 0.2009(5) 0.091(3) Uani 1 1 d .
H36A H 0.2660 0.9843 0.1980 0.109 Uiso 1 1 calc R
H36B H 0.1949 0.9108 0.2057 0.109 Uiso 1 1 calc R
C37 C 0.2670(7) 0.7814(8) 0.3080(6) 0.088(3) Uani 1 1 d .
H37 H 0.2188 0.7634 0.2891 0.106 Uiso 1 1 calc R
C38 C 0.2987(8) 0.7255(8) 0.3708(6) 0.102(3) Uani 1 1 d .
H38 H 0.2720 0.6697 0.3949 0.122 Uiso 1 1 calc R
C39 C 0.3700(8) 0.7484(9) 0.4008(5) 0.103(3) Uani 1 1 d .
C40 C 0.4067(8) 0.8336(9) 0.3625(6) 0.104(3) Uani 1 1 d .
H40 H 0.4551 0.8524 0.3807 0.124 Uiso 1 1 calc R
C41 C 0.3708(8) 0.8894(7) 0.2979(5) 0.096(3) Uani 1 1 d .
H41 H 0.3946 0.9463 0.2725 0.115 Uiso 1 1 calc R
C42 C 0.4015(10) 0.6760(11) 0.4713(8) 0.145(5) Uani 1 1 d D
H42 H 0.3727 0.6208 0.4883 0.174 Uiso 1 1 calc R
C43 C 0.4623(9) 0.6853(10) 0.5074(7) 0.133(4) Uani 1 1 d D
H43 H 0.4898 0.7412 0.4886 0.160 Uiso 1 1 calc R
C44 C 0.4975(8) 0.6214(8) 0.5751(5) 0.091(3) Uani 1 1 d .
C45 C 0.4705(8) 0.5340(9) 0.6148(6) 0.103(3) Uani 1 1 d .
H45 H 0.4259 0.5102 0.5967 0.124 Uiso 1 1 calc R
C46 C 0.5070(9) 0.4805(8) 0.6804(6) 0.108(3) Uani 1 1 d .
H46 H 0.4884 0.4213 0.7047 0.130 Uiso 1 1 calc R
C47 C 0.5704(8) 0.5148(9) 0.7093(6) 0.100(3) Uani 1 1 d .
C48 C 0.5985(8) 0.6022(9) 0.6703(6) 0.101(3) Uani 1 1 d .
H48 H 0.6418 0.6271 0.6887 0.121 Uiso 1 1 calc R
C49 C 0.5620(8) 0.6521(7) 0.6041(6) 0.098(3) Uani 1 1 d .
H49 H 0.5832 0.7099 0.5781 0.118 Uiso 1 1 calc R
C50 C 0.6521(11) 0.5182(14) 0.8154(8) 0.208(9) Uani 1 1 d .
H50A H 0.6743 0.4749 0.8601 0.312 Uiso 1 1 calc R
H50B H 0.5982 0.5685 0.8340 0.312 Uiso 1 1 calc R
H50C H 0.7123 0.5438 0.7784 0.312 Uiso 1 1 calc R
C51 C 0.5726(15) 0.3825(12) 0.8195(9) 0.200(8) Uani 1 1 d .
H51A H 0.6061 0.3576 0.8630 0.300 Uiso 1 1 calc R
H51B H 0.5915 0.3378 0.7857 0.300 Uiso 1 1 calc R
H51C H 0.4964 0.3943 0.8403 0.300 Uiso 1 1 calc R
C52 C 0.1668(18) 0.2138(16) 0.4292(16) 0.36(2) Uani 1 1 d D
H52A H 0.1276 0.1616 0.4510 0.433 Uiso 1 1 calc R
H52B H 0.1793 0.2318 0.4733 0.433 Uiso 1 1 calc R
C53 C 0.277(3) 0.182(3) 0.370(2) 1.30(15) Uani 1 1 d D
H53A H 0.3178 0.1296 0.3986 1.946 Uiso 1 1 calc R
H53B H 0.3161 0.2338 0.3496 1.946 Uiso 1 1 calc R
H53C H 0.2642 0.1645 0.3268 1.946 Uiso 1 1 calc R
H69 H 0.212(3) 1.0886(15) -0.078(3) 0.080 Uiso 1 1 d D
H70 H 0.303(4) 1.0042(9) -0.117(3) 0.080 Uiso 1 1 d D
H71 H 0.210(4) 0.719(3) 0.029(4) 0.080 Uiso 1 1 d D
H72 H 0.3122(15) 0.742(2) -0.025(4) 0.080 Uiso 1 1 d D
H73 H 0.462(5) 0.735(4) 0.984(3) 0.080 Uiso 1 1 d D
H74 H 0.426(4) 0.655(4) 0.968(4) 0.080 Uiso 1 1 d D
H75 H 0.794(5) 0.812(5) 0.893(2) 0.080 Uiso 1 1 d D
H76 H 0.738(3) 0.827(6) 0.974(3) 0.080 Uiso 1 1 d D
H77 H 0.988(5) 0.718(3) 0.925(4) 0.080 Uiso 1 1 d D
H78 H 1.015(5) 0.623(2) 0.911(4) 0.080 Uiso 1 1 d D
H79 H 0.848(6) 0.380(4) 0.910(4) 0.080 Uiso 1 1 d D
H80 H 0.890(6) 0.370(4) 0.979(3) 0.080 Uiso 1 1 d D
H81 H 0.485(3) 0.074(4) 0.500(5) 0.080 Uiso 1 1 d D
H82 H 0.403(5) 0.1585(17) 0.493(4) 0.080 Uiso 1 1 d D
H83 H 0.523(5) 0.889(4) 0.860(4) 0.080 Uiso 1 1 d D
H84 H 0.490(5) 0.958(4) 0.908(4) 0.080 Uiso 1 1 d D

loop_
_atom_site_aniso_label
_atom_site_aniso_U_11
_atom_site_aniso_U_22
_atom_site_aniso_U_33
_atom_site_aniso_U_23
_atom_site_aniso_U_13
_atom_site_aniso_U_12
Er1 0.0629(2) 0.1058(3) 0.0491(2) -0.01844(17) -0.02837(16) 0.00086(18)
N1 0.082(5) 0.077(5) 0.077(5) 0.013(4) -0.040(4) -0.013(4)
N2 0.113(6) 0.115(6) 0.083(5) 0.002(5) -0.058(5) 0.002(5)
N3 0.078(4) 0.082(5) 0.056(4) -0.021(4) -0.033(3) 0.003(4)
N4 0.108(6) 0.113(6) 0.072(5) -0.022(5) -0.046(5) 0.009(5)
N5 0.063(4) 0.099(5) 0.060(4) -0.014(4) -0.029(3) -0.004(4)
N6 0.137(8) 0.178(10) 0.077(6) -0.008(6) -0.056(6) 0.022(7)
N7 0.129(9) 0.116(7) 0.098(7) -0.017(6) -0.028(7) -0.048(7)
O1 0.087(4) 0.093(4) 0.070(3) 0.000(3) -0.043(3) -0.007(3)
O2 0.076(4) 0.094(4) 0.078(4) 0.004(3) -0.037(3) -0.015(3)
O3 0.069(3) 0.095(4) 0.051(3) -0.019(3) -0.026(3) 0.012(3)
O4 0.086(4) 0.110(4) 0.054(3) -0.005(3) -0.038(3) -0.020(3)
O5 0.059(3) 0.138(5) 0.064(3) -0.014(3) -0.032(3) -0.011(3)
O6 0.082(5) 0.286(11) 0.078(5) -0.017(5) -0.043(4) 0.043(6)
O7 0.084(4) 0.117(4) 0.068(4) -0.009(3) -0.021(3) -0.024(3)
O8 0.094(4) 0.145(5) 0.068(4) -0.032(4) -0.004(3) -0.009(4)
O9 0.131(6) 0.131(6) 0.096(5) -0.031(4) -0.005(5) 0.017(5)
O10 0.119(6) 0.218(9) 0.107(6) -0.034(6) -0.016(5) -0.053(6)
O11 0.094(6) 0.202(9) 0.224(11) -0.049(8) -0.038(7) -0.028(6)
O12 0.188(9) 0.146(7) 0.115(6) 0.006(5) -0.046(7) -0.017(6)
O13 0.30(2) 0.46(3) 0.52(4) -0.40(3) -0.03(2) 0.00(2)
O15 0.46(3) 0.343(17) 0.139(9) -0.073(11) -0.024(12) -0.244(19)
O17 0.54(4) 0.34(2) 0.24(2) -0.055(17) -0.12(2) 0.04(2)
O18 0.40(3) 0.264(15) 0.32(2) -0.094(16) 0.12(2) -0.173(16)
O19 2.0(3) 1.12(14) 1.33(18) 1.01(15) -1.00(18) -1.00(17)
C1 0.073(5) 0.078(6) 0.067(5) 0.002(4) -0.041(5) 0.002(5)
C2 0.077(5) 0.102(6) 0.075(5) 0.014(5) -0.040(5) -0.020(5)
C3 0.110(8) 0.107(8) 0.080(6) -0.013(6) -0.032(6) 0.001(7)
C4 0.091(7) 0.111(8) 0.097(8) 0.024(7) -0.041(6) 0.008(6)
C5 0.103(8) 0.125(9) 0.076(7) 0.039(6) -0.049(6) -0.056(7)
C6 0.132(9) 0.113(8) 0.075(6) 0.004(6) -0.041(6) -0.042(7)
C7 0.096(7) 0.079(6) 0.090(7) 0.001(5) -0.039(6) -0.014(5)
C8 0.146(11) 0.159(12) 0.161(12) 0.066(10) -0.093(10) -0.079(10)
C9 0.138(11) 0.179(14) 0.179(13) 0.076(11) -0.077(10) -0.107(11)
C10 0.120(9) 0.137(10) 0.079(7) 0.031(7) -0.066(7) -0.063(8)
C11 0.092(7) 0.165(10) 0.074(6) 0.003(7) -0.030(6) -0.034(7)
C12 0.076(6) 0.146(9) 0.086(7) 0.001(6) -0.038(6) -0.025(6)
C13 0.082(6) 0.106(7) 0.076(6) 0.001(5) -0.038(5) -0.021(6)
C14 0.107(7) 0.099(7) 0.088(6) 0.003(5) -0.047(6) -0.017(6)
C15 0.134(9) 0.096(8) 0.143(10) 0.021(7) -0.089(9) -0.031(7)
C16 0.172(12) 0.179(12) 0.087(8) -0.022(8) -0.055(8) 0.026(9)
C17 0.142(10) 0.154(11) 0.115(9) 0.010(7) -0.076(8) -0.012(9)
C18 0.065(5) 0.078(5) 0.043(4) -0.004(4) -0.029(4) -0.004(4)
C19 0.078(5) 0.088(6) 0.071(5) -0.020(4) -0.041(5) 0.009(4)
C20 0.080(6) 0.093(6) 0.067(5) -0.023(5) -0.029(5) -0.014(5)
C21 0.086(6) 0.091(6) 0.052(4) -0.010(4) -0.026(4) -0.015(5)
C22 0.077(5) 0.092(6) 0.050(4) -0.029(4) -0.029(4) 0.000(5)
C23 0.100(7) 0.101(7) 0.073(5) -0.023(5) -0.046(5) -0.013(5)
C24 0.103(7) 0.088(6) 0.073(5) -0.015(5) -0.041(5) -0.006(5)
C25 0.082(6) 0.105(7) 0.068(5) -0.029(5) -0.031(5) -0.005(5)
C26 0.088(6) 0.091(6) 0.073(5) -0.020(5) -0.034(5) -0.002(5)
C27 0.078(5) 0.089(6) 0.058(5) -0.022(5) -0.028(4) 0.000(5)
C28 0.084(6) 0.091(6) 0.075(5) -0.021(5) -0.030(5) -0.005(5)
C29 0.090(6) 0.084(6) 0.068(5) -0.011(4) -0.026(5) -0.011(5)
C30 0.089(6) 0.089(6) 0.058(5) -0.025(5) -0.035(5) 0.009(5)
C31 0.102(7) 0.090(6) 0.090(6) -0.025(6) -0.050(6) -0.007(5)
C32 0.091(6) 0.092(6) 0.061(5) -0.011(4) -0.027(5) -0.006(5)
C33 0.166(11) 0.132(9) 0.110(8) -0.049(7) -0.091(8) 0.018(8)
C34 0.144(10) 0.131(9) 0.087(7) -0.004(7) -0.060(7) 0.016(7)
C35 0.058(5) 0.104(6) 0.066(5) -0.001(5) -0.029(4) -0.015(5)
C36 0.087(6) 0.117(7) 0.067(5) -0.018(5) -0.040(5) 0.007(5)
C37 0.077(6) 0.115(8) 0.077(6) -0.018(6) -0.030(5) -0.017(6)
C38 0.093(7) 0.120(8) 0.086(7) -0.002(6) -0.030(6) -0.019(6)
C39 0.081(7) 0.149(10) 0.052(5) -0.013(6) -0.017(5) 0.025(7)
C40 0.078(6) 0.167(10) 0.086(7) -0.035(7) -0.049(6) -0.014(7)
C41 0.094(6) 0.135(8) 0.075(6) -0.020(5) -0.036(5) -0.034(6)
C42 0.102(9) 0.204(13) 0.111(9) -0.064(9) -0.017(8) 0.028(9)
C43 0.086(7) 0.208(13) 0.108(9) -0.079(9) -0.016(7) 0.011(8)
C44 0.084(6) 0.126(8) 0.057(5) -0.020(6) -0.035(5) 0.017(6)
C45 0.087(7) 0.154(10) 0.080(6) -0.046(7) -0.041(6) 0.006(7)
C46 0.113(8) 0.126(8) 0.088(7) -0.032(6) -0.038(7) -0.001(7)
C47 0.081(6) 0.141(9) 0.064(6) -0.027(6) -0.029(5) 0.027(7)
C48 0.079(6) 0.150(10) 0.083(7) -0.040(7) -0.034(6) -0.002(7)
C49 0.100(7) 0.120(8) 0.076(6) -0.034(6) -0.023(6) -0.006(6)
C50 0.136(11) 0.38(3) 0.116(10) -0.083(13) -0.079(10) 0.030(13)
C51 0.28(2) 0.190(15) 0.108(10) 0.001(10) -0.093(13) 0.032(14)
C52 0.20(2) 0.31(3) 0.70(7) -0.41(4) -0.02(3) -0.05(2)
C53 1.26(19) 1.6(2) 1.00(15) -1.00(17) 1.00(16) -1.0(2)

loop_
_atom_type_symbol
_atom_type_description
_atom_type_scat_dispersion_real
_atom_type_scat_dispersion_imag
_atom_type_scat_source
C C 0.0033 0.0016 'International Tables Vol C Tables 4.2.6.8 and 6.1.1.4'
H H 0.0000 0.0000 'International Tables Vol C Tables 4.2.6.8 and 6.1.1.4'
N N 0.0061 0.0033 'International Tables Vol C Tables 4.2.6.8 and 6.1.1.4'
O O 0.0106 0.0060 'International Tables Vol C Tables 4.2.6.8 and 6.1.1.4'
Er Er -0.2586 4.9576 'International Tables Vol C Tables 4.2.6.8 and 6.1.1.4'

loop_
_geom_angle_atom_site_label_1
_geom_angle_atom_site_label_2
_geom_angle_atom_site_label_3
_geom_angle
_geom_angle_site_symmetry_1
_geom_angle_site_symmetry_3
O5 Er1 O4 154.09(19) . 2_575
O5 Er1 O9 90.8(3) . .
O4 Er1 O9 91.6(3) 2_575 .
O5 Er1 O3 84.82(19) . .
O4 Er1 O3 108.81(18) 2_575 .
O9 Er1 O3 140.9(2) . .
O5 Er1 O1 129.89(18) . .
O4 Er1 O1 75.67(17) 2_575 .
O9 Er1 O1 77.1(3) . .
O3 Er1 O1 76.28(19) . .
O5 Er1 O7 86.0(2) . .
O4 Er1 O7 77.55(19) 2_575 .
O9 Er1 O7 145.3(2) . .
O3 Er1 O7 73.18(19) . .
O1 Er1 O7 129.63(19) . .
O5 Er1 O8 78.4(2) . .
O4 Er1 O8 77.6(2) 2_575 .
O9 Er1 O8 73.3(3) . .
O3 Er1 O8 142.4(2) . .
O1 Er1 O8 139.2(2) . .
O7 Er1 O8 72.2(2) . .
O5 Er1 O2 78.43(18) . .
O4 Er1 O2 126.76(18) 2_575 .
O9 Er1 O2 72.8(2) . .
O3 Er1 O2 68.26(18) . .
O1 Er1 O2 51.48(16) . .
O7 Er1 O2 139.37(19) . .
O8 Er1 O2 138.3(2) . .
C7 N1 C3 119.1(8) . .
C7 N1 C2 120.6(8) . .
C3 N1 C2 120.3(9) . .
C13 N2 C17 121.1(9) . .
C13 N2 C16 121.9(9) . .
C17 N2 C16 116.9(8) . .
C24 N3 C20 118.2(7) . .
C24 N3 C19 121.3(7) . .
C20 N3 C19 120.4(7) . .
C30 N4 C34 121.5(9) . .
C30 N4 C33 121.1(8) . .
C34 N4 C33 117.4(8) . .
C37 N5 C41 120.1(7) . .
C37 N5 C36 119.9(7) . .
C41 N5 C36 119.9(8) . .
C47 N6 C51 119.4(12) . .
C47 N6 C50 120.1(13) . .
C51 N6 C50 117.1(11) . .
O12 N7 O10 117.9(11) . .
O12 N7 O11 120.8(11) . .
O10 N7 O11 121.3(10) . .
C1 O1 Er1 98.9(5) . .
C1 O2 Er1 87.3(5) . .
C18 O3 Er1 122.6(4) . .
C18 O4 Er1 176.9(5) . 2_575
C35 O5 Er1 143.2(5) . .
O2 C1 O1 122.2(8) . .
O2 C1 C2 123.5(7) . .
O1 C1 C2 114.3(7) . .
N1 C2 C1 112.0(6) . .
N1 C3 C4 121.9(10) . .
C5 C4 C3 120.6(10) . .
C4 C5 C6 116.2(8) . .
C4 C5 C8 129.5(13) . .
C6 C5 C8 114.3(13) . .
C7 C6 C5 120.8(11) . .
N1 C7 C6 121.4(9) . .
C9 C8 C5 132.9(18) . .
C8 C9 C10 133.1(18) . .
C11 C10 C15 119.0(9) . .
C11 C10 C9 114.3(13) . .
C15 C10 C9 126.7(13) . .
C12 C11 C10 119.4(11) . .
C11 C12 C13 123.4(10) . .
N2 C13 C14 121.2(10) . .
N2 C13 C12 121.8(9) . .
C14 C13 C12 117.0(8) . .
C15 C14 C13 120.4(11) . .
C14 C15 C10 120.8(10) . .
O3 C18 O4 125.6(7) . .
O3 C18 C19 119.0(6) . .
O4 C18 C19 115.3(7) . .
N3 C19 C18 112.8(6) . .
N3 C20 C21 122.3(8) . .
C20 C21 C22 120.2(8) . .
C23 C22 C21 115.5(7) . .
C23 C22 C25 120.0(8) . .
C21 C22 C25 124.5(8) . .
C24 C23 C22 121.2(8) . .
N3 C24 C23 122.6(9) . .
C26 C25 C22 125.3(8) . .
C25 C26 C27 128.2(8) . .
C32 C27 C28 116.4(7) . .
C32 C27 C26 124.6(8) . .
C28 C27 C26 119.0(8) . .
C29 C28 C27 122.1(8) . .
C28 C29 C30 121.1(8) . .
N4 C30 C31 121.6(9) . .
N4 C30 C29 121.0(9) . .
C31 C30 C29 117.4(7) . .
C30 C31 C32 119.5(8) . .
C27 C32 C31 123.5(8) . .
O6 C35 O5 124.1(9) . .
O6 C35 C36 118.8(7) . .
O5 C35 C36 117.0(7) . .
N5 C36 C35 112.2(7) . .
N5 C37 C38 122.3(9) . .
C37 C38 C39 121.2(10) . .
C38 C39 C40 116.8(9) . .
C38 C39 C42 115.3(13) . .
C40 C39 C42 127.9(12) . .
C41 C40 C39 119.7(8) . .
N5 C41 C40 119.8(9) . .
C43 C42 C39 124.6(16) . .
C42 C43 C44 129.3(15) . .
C49 C44 C45 115.9(9) . .
C49 C44 C43 116.0(12) . .
C45 C44 C43 128.1(11) . .
C44 C45 C46 122.8(10) . .
C47 C46 C45 119.7(11) . .
N6 C47 C46 123.3(13) . .
N6 C47 C48 118.3(11) . .
C46 C47 C48 118.5(9) . .
C47 C48 C49 119.7(9) . .
C44 C49 C48 123.4(10) . .
O13 C52 C53 109.4(19) . .

loop_
_geom_bond_atom_site_label_1
_geom_bond_atom_site_label_2
_geom_bond_distance
_geom_bond_site_symmetry_2
Er1 O5 2.225(5) .
Er1 O4 2.239(4) 2_575
Er1 O9 2.340(7) .
Er1 O3 2.366(5) .
Er1 O1 2.371(5) .
Er1 O7 2.377(6) .
Er1 O8 2.394(6) .
Er1 O2 2.655(5) .
N1 C7 1.330(11) .
N1 C3 1.319(11) .
N1 C2 1.472(9) .
N2 C13 1.364(10) .
N2 C17 1.424(13) .
N2 C16 1.428(13) .
N3 C24 1.320(10) .
N3 C20 1.335(10) .
N3 C19 1.464(9) .
N4 C30 1.355(10) .
N4 C34 1.427(12) .
N4 C33 1.471(13) .
N5 C37 1.314(10) .
N5 C41 1.344(10) .
N5 C36 1.460(9) .
N6 C47 1.365(12) .
N6 C51 1.408(18) .
N6 C50 1.496(18) .
N7 O12 1.211(9) .
N7 O10 1.214(10) .
N7 O11 1.236(10) .
O1 C1 1.289(8) .
O2 C1 1.221(9) .
O3 C18 1.227(8) .
O4 C18 1.245(7) .
O4 Er1 2.239(4) 2_575
O5 C35 1.252(8) .
O6 C35 1.202(9) .
O13 C52 1.397(19) .
C1 C2 1.485(11) .
C3 C4 1.362(13) .
C4 C5 1.368(15) .
C5 C6 1.386(14) .
C5 C8 1.444(15) .
C6 C7 1.353(12) .
C8 C9 1.148(12) .
C9 C10 1.521(16) .
C10 C11 1.383(15) .
C10 C15 1.401(16) .
C11 C12 1.353(13) .
C12 C13 1.407(13) .
C13 C14 1.386(13) .
C14 C15 1.386(13) .
C18 C19 1.504(10) .
C20 C21 1.360(10) .
C21 C22 1.410(11) .
C22 C23 1.369(11) .
C22 C25 1.446(10) .
C23 C24 1.361(11) .
C25 C26 1.326(10) .
C26 C27 1.450(11) .
C27 C32 1.365(11) .
C27 C28 1.380(11) .
C28 C29 1.374(11) .
C29 C30 1.395(11) .
C30 C31 1.393(12) .
C31 C32 1.387(11) .
C35 C36 1.490(11) .
C37 C38 1.326(12) .
C38 C39 1.368(14) .
C39 C40 1.399(14) .
C39 C42 1.521(16) .
C40 C41 1.375(12) .
C42 C43 1.232(12) .
C43 C44 1.455(15) .
C44 C49 1.345(13) .
C44 C45 1.382(13) .
C45 C46 1.384(13) .
C46 C47 1.364(14) .
C47 C48 1.386(14) .
C48 C49 1.380(13) .
C52 C53 1.579(18) .
